data_2007227
loop_
_publ_author_name
'Oh, Jane M.'
'Geib, Steven J.'
'Cooper, N. John'

_publ_section_title
;
 The Final Member of an Isologous Series of Arenetricarbonyl Complexes:
 [W(\h^6^-C~6~H~6~)(CO)~3~]
;
_journal_issue 5
_journal_name_full 'Acta Crystallographica Section C'
_journal_page_first 581
_journal_page_last 583
_journal_paper_doi 10.1107/S0108270197009955
_journal_volume 54
_journal_year 1998
_chemical_formula_iupac '[W (C6 H6) (C1 O1)3]'
_chemical_formula_moiety 'C9 H6 O3 W'
_chemical_formula_sum 'C9 H6 O3 W'
_chemical_formula_weight 345.99
_chemical_name_systematic
;
 ?
;
_space_group_IT_number 11
_symmetry_cell_setting monoclinic
_symmetry_space_group_name_Hall '-P 2yb'
_symmetry_space_group_name_H-M 'P 1 21/m 1'
_cell_angle_alpha 90
_cell_angle_beta 101.23(3)
_cell_angle_gamma 90
_cell_formula_units_Z 2
_cell_length_a 6.1119(12)
_cell_length_b 11.047(2)
_cell_length_c 6.7488(13)
_cell_measurement_reflns_used 25
_cell_measurement_temperature 208(2)
_cell_measurement_theta_max 15
_cell_measurement_theta_min 10
_cell_volume 446.94(15)
_computing_structure_refinement SHELXTL
_computing_structure_solution 'SHELXTL (Sheldrick, 1994)'
_diffrn_ambient_temperature 208(2)
_diffrn_measurement_device 'Siemens P3'
_diffrn_measurement_method \w
_diffrn_radiation_monochromator graphite
_diffrn_radiation_source 'fine-focus sealed tube'
_diffrn_radiation_type MoK\a
_diffrn_radiation_wavelength 0.71073
_diffrn_reflns_av_R_equivalents 0.0368
_diffrn_reflns_av_sigmaI/netI 0.0219
_diffrn_reflns_limit_h_max 8
_diffrn_reflns_limit_h_min 0
_diffrn_reflns_limit_k_max 15
_diffrn_reflns_limit_k_min -1
_diffrn_reflns_limit_l_max 9
_diffrn_reflns_limit_l_min -9
_diffrn_reflns_number 1479
_diffrn_reflns_theta_max 30
_diffrn_reflns_theta_min 3.08
_diffrn_standards_decay_% <1
_diffrn_standards_interval_count 197
_diffrn_standards_number 3
_exptl_absorpt_coefficient_mu 12.890
_exptl_absorpt_correction_T_max 0.5586
_exptl_absorpt_correction_T_min 0.0960
_exptl_absorpt_correction_type analytical
_exptl_crystal_colour yellow
_exptl_crystal_density_diffrn 2.571
_exptl_crystal_density_method 'not measured'
_exptl_crystal_description plate
_exptl_crystal_F_000 316
_exptl_crystal_size_max 0.39
_exptl_crystal_size_mid 0.34
_exptl_crystal_size_min 0.14
_refine_diff_density_max '1.995 (0.73\%A from W)'
_refine_diff_density_min -1.665
_refine_ls_extinction_coef 0.0018(10)
_refine_ls_extinction_method SHELXL93
_refine_ls_goodness_of_fit_all 1.259
_refine_ls_goodness_of_fit_obs 1.262
_refine_ls_hydrogen_treatment 'refall [C-H distances range from 0.82(9) to 1.07(4)\%A'
_refine_ls_matrix_type full
_refine_ls_number_parameters 77
_refine_ls_number_reflns 1367
_refine_ls_number_restraints 0
_refine_ls_restrained_S_all 1.267
_refine_ls_restrained_S_obs 1.262
_refine_ls_R_factor_all 0.0283
_refine_ls_R_factor_gt 0.0257
_refine_ls_shift/esd_max -0.099
_refine_ls_shift/esd_mean 0.012
_refine_ls_structure_factor_coef Fsqd
_refine_ls_weighting_details 'w = 1/[\s^2^(Fo^2^)+(0.0454P)^2^] where P = (Fo^2^+2Fc^2^)/3'
_refine_ls_weighting_scheme calc
_refine_ls_wR_factor_all 0.0738
_refine_ls_wR_factor_obs .0713
_reflns_number_observed 1292
_reflns_number_total 1368
_reflns_observed_criterion >2sigma(I)
_cod_data_source_file fr1065.cif
_cod_data_source_block I
_cod_depositor_comments
;
The following automatic conversions were performed:

'_refine_ls_weighting_scheme' value 'calc w =
1/[\s^2^(Fo^2^)+(0.0454P)^2^] where P = (Fo^2^+2Fc^2^)/3' was changed
to 'calc'. New tag '_refine_ls_weighting_details' was created. The
value of the new tag was set to 'w = 1/[\s^2^(Fo^2^)+(0.0454P)^2^]
where P = (Fo^2^+2Fc^2^)/3'.

Automatic conversion script
Id: cif_fix_values 3143 2015-03-26 13:38:13Z robertas 
;
_cod_original_cell_volume 446.9(2)
_cod_original_sg_symbol_H-M 'P 21/m'
_cod_database_code 2007227

loop_
_symmetry_equiv_pos_as_xyz
'x, y, z'
'-x, y+1/2, -z'
'-x, -y, -z'
'x, -y-1/2, z'

loop_
_atom_site_aniso_label
_atom_site_aniso_U_11
_atom_site_aniso_U_22
_atom_site_aniso_U_33
_atom_site_aniso_U_12
_atom_site_aniso_U_13
_atom_site_aniso_U_23
W .02131(15) .0253(2) .0257(2) .000 .00520(9) .000
O1 .044(3) .131(9) .035(3) .000 -.004(3) .000
O2 .074(3) .039(2) .058(3) -.015(2) .033(2) .002(2)
C1 .029(3) .061(5) .030(3) .000 .008(2) .000
C2 .038(2) .033(2) .037(2) -.003(2) .012(2) -.006(2)
C3 .032(2) .058(4) .036(2) .009(2) .014(2) -.003(2)
C4 .051(3) .031(3) .034(2) .007(2) .013(2) -.004(2)
C5 .036(2) .036(3) .027(2) -.004(2) .007(2) -.006(2)

loop_
_atom_site_label
_atom_site_fract_x
_atom_site_fract_y
_atom_site_fract_z
_atom_site_U_iso_or_equiv
_atom_site_thermal_displace_type
_atom_site_calc_flag
_atom_site_refinement_flags
_atom_site_occupancy
_atom_site_disorder_group
_atom_site_type_symbol
W .33299(3) .2500 .03069(3) .02402(11) Uani d S 1 . W
O1 .7062(12) .2500 .4146(11) .072(3) Uani d S 1 . O
O2 .0733(10) .0592(4) .2339(8) .0543(12) Uani d . 1 . O
C1 .5642(12) .2500 .2760(11) .040(2) Uani d S 1 . C
C2 .1713(9) .1302(5) .1579(8) .0352(10) Uani d . 1 . C
C3 .5933(9) .1860(6) -.1624(8) .0411(13) Uani d . 1 . C
C4 .3950(11) .1220(5) -.2340(8) .0379(11) Uani d . 1 . C
C5 .1939(8) .1875(5) -.3071(7) .0329(10) Uani d . 1 . C
H3 .751(7) .143(5) -.114(7) .009(10) Uiso d . 1 . H
H4 .406(15) .048(8) -.226(12) .06(2) Uiso d . 1 . H
H5 .078(9) .129(6) -.357(8) .021(13) Uiso d . 1 . H

loop_
_atom_type_symbol
_atom_type_description
_atom_type_scat_dispersion_real
_atom_type_scat_dispersion_imag
_atom_type_scat_source
C C 0.0033 0.0016 'International Tables Vol C Tables 4.2.6.8 and 6.1.1.4'
H H 0.0000 0.0000 'International Tables Vol C Tables 4.2.6.8 and 6.1.1.4'
O O 0.0106 0.0060 'International Tables Vol C Tables 4.2.6.8 and 6.1.1.4'
W W -0.8490 6.8722 'International Tables Vol C Tables 4.2.6.8 and 6.1.1.4'

loop_
_geom_angle_atom_site_label_1
_geom_angle_atom_site_label_2
_geom_angle_atom_site_label_3
_geom_angle_site_symmetry_1
_geom_angle_site_symmetry_3
_geom_angle
_geom_angle_publ_flag
C2 W C2 . 4_565 85.6(3) yes
C2 W C1 . . 88.4(2) yes
C2 W C1 4_565 . 88.4(2) ?
C2 W C3 . 4_565 154.7(2) ?
C2 W C3 4_565 4_565 119.7(2) ?
C1 W C3 . 4_565 90.8(2) ?
C2 W C3 . . 119.7(2) ?
C2 W C3 4_565 . 154.7(2) ?
C1 W C3 . . 90.8(2) ?
C3 W C3 4_565 . 35.0(3) ?
C2 W C4 . 4_565 155.3(2) ?
C2 W C4 4_565 4_565 95.5(2) ?
C1 W C4 . 4_565 116.3(2) ?
C3 W C4 4_565 4_565 34.6(2) ?
C3 W C4 . 4_565 62.4(2) ?
C2 W C4 . . 95.5(2) ?
C2 W C4 4_565 . 155.3(2) ?
C1 W C4 . . 116.3(2) ?
C3 W C4 4_565 . 62.4(2) ?
C3 W C4 . . 34.6(2) ?
C4 W C4 4_565 . 73.4(3) ?
C2 W C5 . . 96.2(2) ?
C2 W C5 4_565 . 120.2(2) ?
C1 W C5 . . 151.3(2) ?
C3 W C5 4_565 . 73.1(2) ?
C3 W C5 . . 62.3(2) ?
C4 W C5 4_565 . 61.9(2) ?
C4 W C5 . . 35.1(2) ?
C2 W C5 . 4_565 120.2(2) ?
C2 W C5 4_565 4_565 96.2(2) ?
C1 W C5 . 4_565 151.2(2) ?
C3 W C5 4_565 4_565 62.3(2) ?
C3 W C5 . 4_565 73.1(2) ?
C4 W C5 4_565 4_565 35.1(2) ?
C4 W C5 . 4_565 61.9(2) ?
C5 W C5 . 4_565 33.8(3) ?
C1 W Bz(centroid) . . 123.7(2) yes
C2 W Bz(centroid) . . 128.7(2) yes
O1 C1 W . . 177.2(7) ?
O2 C2 W . . 179.5(5) ?
C4 C3 C3 . 4_565 120.2(3) ?
C4 C3 W . . 73.2(3) ?
C3 C3 W 4_565 . 72.5(2) ?
C3 C4 C5 . . 119.4(5) ?
C3 C4 W . . 72.2(3) ?
C5 C4 W . . 72.8(3) ?
C5 C5 C4 4_565 . 120.4(3) ?
C5 C5 W 4_565 . 73.11(13) ?
C4 C5 W . . 72.1(3) ?

loop_
_geom_bond_atom_site_label_1
_geom_bond_atom_site_label_2
_geom_bond_site_symmetry_2
_geom_bond_distance
_geom_bond_publ_flag
W C2 . 1.948(5) yes
W C2 4_565 1.948(5) ?
W C1 . 1.956(7) yes
W C3 4_565 2.353(5) ?
W C3 . 2.353(5) yes
W C4 4_565 2.366(5) ?
W C4 . 2.366(5) yes
W C5 . 2.375(5) yes
W C5 4_565 2.375(5) ?
W Bz(centroid) . 1.898(5) no
O1 C1 . 1.146(9) yes
O2 C2 . 1.165(7) yes
C3 C4 . 1.405(9) yes
C3 C3 4_565 1.414(14) yes
C4 C5 . 1.429(8) yes
C5 C5 4_565 1.380(11) yes
